data_1555265
loop_
_publ_author_name
'Cui, Peng'
'McMahon, David P.'
'Spackman, Peter R.'
'Alston, Ben M.'
'Little, Marc A.'
'Day, Graeme M.'
'Cooper, Andrew I.'

_publ_section_title
;
 Mining predicted crystal structure landscapes with high throughput
 crystallisation: old molecules, new insights
;
_journal_issue 43
_journal_name_full 'Chemical Science'
_journal_page_first 9988
_journal_paper_doi 10.1039/C9SC02832C
_journal_volume 10
_journal_year 2019
_chemical_formula_moiety 'C9 H6 O6, C6 H10 O'
_chemical_formula_sum 'C15 H16 O7'
_chemical_formula_weight 308.28
_space_group_crystal_system monoclinic
_space_group_IT_number 15
_space_group_name_Hall '-C 2yc'
_space_group_name_H-M_alt 'C 1 2/c 1'
_atom_sites_solution_hydrogens geom
_atom_sites_solution_primary dual
_audit_creation_date 2018-05-30
_audit_creation_method
;
Olex2 1.2
(compiled 2018.05.18 svn.r3508 for OlexSys, GUI svn.r5497)
;
_audit_update_record
;
2019-05-10 deposited with the CCDC.	2019-08-20 downloaded from the CCDC.
;
_cell_angle_alpha 90
_cell_angle_beta 100.207(3)
_cell_angle_gamma 90
_cell_formula_units_Z 8
_cell_length_a 27.254(3)
_cell_length_b 16.7260(16)
_cell_length_c 6.7365(6)
_cell_measurement_reflns_used 4792
_cell_measurement_temperature 100
_cell_measurement_theta_max 26.390
_cell_measurement_theta_min 2.436
_cell_volume 3022.2(5)
_computing_cell_refinement 'SAINT v8.34A (Bruker, 2013)'
_computing_data_collection
;
CrystalClear-SM Expert 2.0 r7 (Rigaku, 2011)
;
_computing_data_reduction 'SAINT v8.34A (Bruker, 2013)'
_computing_molecular_graphics 'Olex2 (Dolomanov et al., 2009)'
_computing_publication_material 'Olex2 (Dolomanov et al., 2009)'
_computing_structure_refinement 'XL (Sheldrick, 2008)'
_computing_structure_solution 'XT (Sheldrick, 2015)'
_diffrn_ambient_temperature 100.0
_diffrn_detector CCD
_diffrn_detector_area_resol_mean 28.5714
_diffrn_detector_type 'Rigaku Saturn724+'
_diffrn_measured_fraction_theta_full 0.999
_diffrn_measured_fraction_theta_max 0.998
_diffrn_measurement_device 'AFC12 (Right): Kappa 3 circle'
_diffrn_measurement_device_type 'Rigaku Saturn724+ (2x2 bin mode)'
_diffrn_measurement_method 'profile data from \w-scans'
_diffrn_measurement_specimen_support 'Mitegen 50um'
_diffrn_radiation_collimation 0.3
_diffrn_radiation_monochromator Confocal
_diffrn_radiation_probe x-ray
_diffrn_radiation_type MoK\a
_diffrn_radiation_wavelength 0.71073
_diffrn_reflns_av_R_equivalents 0.0463
_diffrn_reflns_av_unetI/netI 0.0442
_diffrn_reflns_Laue_measured_fraction_full 0.999
_diffrn_reflns_Laue_measured_fraction_max 0.998
_diffrn_reflns_limit_h_max 34
_diffrn_reflns_limit_h_min -34
_diffrn_reflns_limit_k_max 20
_diffrn_reflns_limit_k_min -20
_diffrn_reflns_limit_l_max 6
_diffrn_reflns_limit_l_min -8
_diffrn_reflns_number 16923
_diffrn_reflns_point_group_measured_fraction_full 0.999
_diffrn_reflns_point_group_measured_fraction_max 0.998
_diffrn_reflns_theta_full 25.242
_diffrn_reflns_theta_max 26.450
_diffrn_reflns_theta_min 1.435
_diffrn_source 'Rotating Anode'
_diffrn_source_current 24.0
_diffrn_source_power 1.2
_diffrn_source_target Mo
_diffrn_source_type 'Rotating Anode'
_diffrn_source_voltage 50.0
_diffrn_standards_number 0
_exptl_absorpt_coefficient_mu 0.109
_exptl_absorpt_correction_T_max 0.7454
_exptl_absorpt_correction_T_min 0.5145
_exptl_absorpt_correction_type multi-scan
_exptl_absorpt_process_details
'SADABS-2014/5 (Bruker,2014/5) was used for absorption correction. wR2(int) was 0.0862 before and 0.0623 after correction. The Ratio of minimum to maximum transmission is 0.6902. The \l/2 correction factor is 0.00150.'
_exptl_crystal_colour colourless
_exptl_crystal_colour_primary colourless
_exptl_crystal_density_diffrn 1.355
_exptl_crystal_description block
_exptl_crystal_F_000 1296
_exptl_crystal_size_max 0.085
_exptl_crystal_size_mid 0.058
_exptl_crystal_size_min 0.047
_refine_diff_density_max 0.767
_refine_diff_density_min -0.485
_refine_diff_density_rms 0.082
_refine_ls_extinction_method none
_refine_ls_goodness_of_fit_ref 1.065
_refine_ls_hydrogen_treatment constr
_refine_ls_matrix_type full
_refine_ls_number_parameters 257
_refine_ls_number_reflns 3117
_refine_ls_number_restraints 116
_refine_ls_restrained_S_all 1.121
_refine_ls_R_factor_all 0.0943
_refine_ls_R_factor_gt 0.0731
_refine_ls_shift/su_max 0.000
_refine_ls_shift/su_mean 0.000
_refine_ls_structure_factor_coef Fsqd
_refine_ls_weighting_details 'w=1/[\s^2^(Fo^2^)+(0.1529P)^2^+3.7273P] where P=(Fo^2^+2Fc^2^)/3'
_refine_ls_weighting_scheme calc
_refine_ls_wR_factor_gt 0.2250
_refine_ls_wR_factor_ref 0.2492
_reflns_Friedel_coverage 0.000
_reflns_number_gt 2261
_reflns_number_total 3117
_reflns_threshold_expression 'I > 2\s(I)'
_cod_data_source_file c9sc02832c2.cif
_cod_data_source_block TMA_3-31_EtOH-cyclohexanone_publ
_cod_original_cell_volume 3022.3(5)
_cod_database_code 1555265
_shelx_shelxl_version_number 2014/7
_shelx_space_group_comment
;
The symmetry employed for this shelxl refinement is uniquely defined
by the following loop, which should always be used as a source of
symmetry information in preference to the above space-group names.
They are only intended as comments.
;
_shelx_estimated_absorpt_t_max 0.995
_shelx_estimated_absorpt_t_min 0.991
_olex2_refinement_description
;
1. Fixed Uiso
 At 1.2 times of:
  All C(H) groups, All C(H,H) groups, All C(H,H,H,H) groups
 At 1.5 times of:
  All O(H) groups
2. Restrained distances
 C13-C14 = C15-C14 = C10-C15 = C11-C10 = C12-C11 = C16-C11 = C13-C12 = C17-C16
 = C17-C18 = C19-C18 = C19-C10
 1.52 with sigma of 0.02
 O9-C19
 1.23 with sigma of 0.02
 C10-C18
 2.56 with sigma of 0.04
 C17-C11
 2.56 with sigma of 0.04
 C15-C13
 2.56 with sigma of 0.04
 C12-C10
 2.56 with sigma of 0.04
 C19-C17
 2.56 with sigma of 0.04
 C10-O9 \\sim O9-C18
 with sigma of 0.02
3. Restrained planarity
 H5, O5, C8, O6, H6
 with sigma of 0.01
4. Rigid body (RIGU) restrains
 C13, O8, C14, C15, C10, C12, O7, C11, C19, C16, C18, C17, O9
 with sigma for 1-2 distances of 0.004 and sigma for 1-3 distances of 0.004
5. Others
 Fixed Sof: H5(0.5) H6(0.5) O8(0.6) O7(0.25) C14(0.75) C15(0.75) H15A(0.75)
 H15B(0.75) H10A(0.75) H10B(0.75) H11A(0.75) H11B(0.75) H11C(0.25) H11D(0.25)
 C12(0.75) H12A(0.75) H12B(0.75) C13(0.75) H13A(0.75) H13B(0.75) C18(0.25)
 H18A(0.25) H18B(0.25) C19(0.25) C17(0.25) H17A(0.25) H17B(0.25) C16(0.25)
 H16A(0.25) H16B(0.25) O9(0.15)
6.a Secondary CH2 refined with riding coordinates:
 C15(H15A,H15B), C10(H10A,H10B), C11(H11A,H11B), C11(H11C,H11D), C12(H12A,
 H12B), C13(H13A,H13B), C18(H18A,H18B), C17(H17A,H17B), C16(H16A,H16B)
6.b Aromatic/amide H refined with riding coordinates:
 C1(H1), C3(H3A), C5(H5A)
6.c Idealised tetrahedral OH refined as rotating group:
 O2(H2), O3(H3), O5(H5), O6(H6)
;
_olex2_submission_special_instructions 'No special instructions were received'

loop_
_space_group_symop_operation_xyz
'x, y, z'
'-x, y, -z+1/2'
'x+1/2, y+1/2, z'
'-x+1/2, y+1/2, -z+1/2'
'-x, -y, -z'
'x, -y, z-1/2'
'-x+1/2, -y+1/2, -z'
'x+1/2, -y+1/2, z-1/2'

loop_
_atom_site_label
_atom_site_type_symbol
_atom_site_fract_x
_atom_site_fract_y
_atom_site_fract_z
_atom_site_U_iso_or_equiv
_atom_site_adp_type
_atom_site_occupancy
_atom_site_site_symmetry_order
_atom_site_calc_flag
_atom_site_refinement_flags_posn
_atom_site_refinement_flags_adp
_atom_site_refinement_flags_occupancy
_atom_site_disorder_assembly
_atom_site_disorder_group
O1 O 0.30334(6) 0.32744(10) 0.3622(3) 0.0284(5) Uani 1 1 d . . . . .
O2 O 0.23521(6) 0.39558(10) 0.2201(3) 0.0301(5) Uani 1 1 d . . . . .
H2 H 0.2227 0.3496 0.2059 0.045 Uiso 1 1 calc GR . . . .
O3 O 0.23591(6) 0.68559(10) 0.2090(3) 0.0299(5) Uani 1 1 d . . . . .
H3 H 0.2230 0.7313 0.1981 0.045 Uiso 1 1 calc GR . . . .
O4 O 0.30315(7) 0.75388(10) 0.3594(3) 0.0335(5) Uani 1 1 d . . . . .
O5 O 0.45521(7) 0.60751(10) 0.6428(3) 0.0347(5) Uani 1 1 d . . . . .
H5 H 0.4846 0.6004 0.7032 0.052 Uiso 0.5 1 calc GR . P . .
O6 O 0.45582(7) 0.47351(10) 0.6382(3) 0.0295(5) Uani 1 1 d . . . . .
H6 H 0.4852 0.4807 0.6986 0.044 Uiso 0.5 1 calc GR . P . .
C1 C 0.28170(9) 0.54060(13) 0.3100(3) 0.0216(5) Uani 1 1 d . . . . .
H1 H 0.2475 0.5405 0.2490 0.026 Uiso 1 1 calc R . . . .
C2 C 0.30713(9) 0.61243(13) 0.3534(3) 0.0221(5) Uani 1 1 d . . . . .
C3 C 0.35739(9) 0.61288(14) 0.4433(3) 0.0226(5) Uani 1 1 d . . . . .
H3A H 0.3746 0.6621 0.4722 0.027 Uiso 1 1 calc R . . . .
C4 C 0.38213(9) 0.54080(13) 0.4904(4) 0.0219(5) Uani 1 1 d . . . . .
C5 C 0.35720(9) 0.46847(13) 0.4467(3) 0.0213(5) Uani 1 1 d . . . . .
H5A H 0.3743 0.4193 0.4779 0.026 Uiso 1 1 calc R . . . .
C6 C 0.30701(9) 0.46885(13) 0.3571(3) 0.0214(5) Uani 1 1 d . . . . .
C7 C 0.28155(9) 0.69073(14) 0.3059(4) 0.0238(5) Uani 1 1 d . . . . .
C8 C 0.43476(9) 0.54069(13) 0.5974(4) 0.0232(5) Uani 1 1 d . . . . .
C9 C 0.28115(9) 0.39055(13) 0.3132(4) 0.0223(5) Uani 1 1 d . . . . .
O8 O 0.3407(5) 0.0427(6) 0.466(2) 0.192(5) Uani 0.6 1 d . U P A 1
O7 O 0.4349(9) 0.2514(14) 0.800(3) 0.148(7) Uani 0.25 1 d . U P B 2
C14 C 0.3785(4) 0.0880(5) 0.4798(13) 0.113(2) Uani 0.75 1 d D U P A 1
C15 C 0.3999(4) 0.1277(5) 0.6726(13) 0.110(3) Uani 0.75 1 d D U P A 1
H15A H 0.3738 0.1318 0.7575 0.132 Uiso 0.75 1 calc R . P A 1
H15B H 0.4273 0.0943 0.7457 0.132 Uiso 0.75 1 calc R . P A 1
C10 C 0.4184(3) 0.2045(4) 0.6443(11) 0.131(2) Uani 1 1 d D U . . .
H10A H 0.4441 0.2157 0.7646 0.157 Uiso 0.75 1 calc R . P B 1
H10B H 0.3906 0.2421 0.6501 0.157 Uiso 0.75 1 calc R . P B 1
C11 C 0.4398(3) 0.2281(5) 0.4715(11) 0.133(2) Uani 1 1 d D U . . .
H11A H 0.4408 0.2872 0.4623 0.160 Uiso 0.75 1 calc R . P C 1
H11B H 0.4744 0.2078 0.4857 0.160 Uiso 0.75 1 calc R . P C 1
H11C H 0.4189 0.2727 0.4077 0.160 Uiso 0.25 1 calc R . P D 2
H11D H 0.4727 0.2518 0.5274 0.160 Uiso 0.25 1 calc R . P D 2
C12 C 0.4104(3) 0.1964(5) 0.2964(13) 0.105(2) Uani 0.75 1 d D U P A 1
H12A H 0.4285 0.2057 0.1834 0.126 Uiso 0.75 1 calc R . P A 1
H12B H 0.3794 0.2283 0.2679 0.126 Uiso 0.75 1 calc R . P A 1
C13 C 0.3957(4) 0.1106(5) 0.2901(13) 0.125(3) Uani 0.75 1 d D U P A 1
H13A H 0.3686 0.1012 0.1738 0.149 Uiso 0.75 1 calc R . P A 1
H13B H 0.4245 0.0769 0.2725 0.149 Uiso 0.75 1 calc R . P A 1
C18 C 0.4391(16) 0.0650(14) 0.481(3) 0.145(10) Uani 0.25 1 d D U P B 2
H18A H 0.4622 0.0211 0.5323 0.174 Uiso 0.25 1 calc R . P B 2
H18B H 0.4063 0.0394 0.4338 0.174 Uiso 0.25 1 calc R . P B 2
C19 C 0.4326(13) 0.1119(11) 0.664(3) 0.125(7) Uani 0.25 1 d D U P B 2
C17 C 0.456(2) 0.0924(14) 0.294(5) 0.195(18) Uani 0.25 1 d D U P B 2
H17A H 0.4910 0.0791 0.2953 0.233 Uiso 0.25 1 calc R . P B 2
H17B H 0.4348 0.0696 0.1723 0.233 Uiso 0.25 1 calc R . P B 2
C16 C 0.4483(11) 0.1775(14) 0.309(3) 0.113(6) Uani 0.25 1 d D U P B 2
H16A H 0.4778 0.2012 0.2641 0.135 Uiso 0.25 1 calc R . P B 2
H16B H 0.4198 0.1891 0.1991 0.135 Uiso 0.25 1 calc R . P B 2
O9 O 0.4587(13) 0.0919(17) 0.831(4) 0.157(10) Uani 0.15 1 d D U P B 2

loop_
_atom_site_aniso_label
_atom_site_aniso_U_11
_atom_site_aniso_U_22
_atom_site_aniso_U_33
_atom_site_aniso_U_23
_atom_site_aniso_U_13
_atom_site_aniso_U_12
O1 0.0285(9) 0.0199(8) 0.0351(10) 0.0012(7) 0.0008(7) -0.0001(7)
O2 0.0242(9) 0.0233(9) 0.0395(11) 0.0018(7) -0.0032(8) -0.0031(7)
O3 0.0255(9) 0.0225(9) 0.0387(10) -0.0004(7) -0.0027(8) 0.0044(7)
O4 0.0303(10) 0.0213(9) 0.0437(11) -0.0036(7) -0.0074(8) 0.0029(7)
O5 0.0268(9) 0.0271(10) 0.0462(12) -0.0054(8) -0.0051(8) -0.0020(7)
O6 0.0242(9) 0.0274(9) 0.0349(10) 0.0034(7) 0.0000(7) 0.0029(7)
C1 0.0208(11) 0.0254(12) 0.0182(11) -0.0003(9) 0.0020(9) 0.0005(9)
C2 0.0237(12) 0.0214(11) 0.0204(11) -0.0006(8) 0.0021(9) 0.0011(9)
C3 0.0257(12) 0.0210(11) 0.0206(11) -0.0013(8) 0.0026(9) 0.0002(9)
C4 0.0219(12) 0.0241(11) 0.0196(11) -0.0005(8) 0.0035(9) 0.0010(9)
C5 0.0247(12) 0.0204(11) 0.0188(11) -0.0002(8) 0.0041(9) 0.0019(9)
C6 0.0234(12) 0.0223(12) 0.0186(11) 0.0001(8) 0.0042(9) -0.0003(9)
C7 0.0255(12) 0.0224(12) 0.0231(12) -0.0016(9) 0.0030(9) 0.0005(9)
C8 0.0239(12) 0.0219(11) 0.0234(12) -0.0015(9) 0.0031(9) -0.0005(9)
C9 0.0236(12) 0.0215(12) 0.0217(11) 0.0008(8) 0.0040(9) -0.0003(9)
O8 0.167(8) 0.131(8) 0.263(13) 0.014(6) -0.002(8) -0.014(6)
O7 0.174(17) 0.154(12) 0.124(9) -0.034(9) 0.046(10) -0.028(12)
C14 0.125(6) 0.086(5) 0.115(5) 0.017(4) -0.009(4) 0.000(4)
C15 0.120(6) 0.111(5) 0.110(5) 0.014(4) 0.055(5) -0.006(4)
C10 0.159(6) 0.132(5) 0.106(4) -0.004(4) 0.035(4) -0.020(5)
C11 0.153(6) 0.136(5) 0.117(4) 0.020(4) 0.041(4) 0.000(4)
C12 0.104(5) 0.105(5) 0.105(5) 0.023(4) 0.020(4) 0.028(4)
C13 0.162(8) 0.102(5) 0.103(5) -0.009(4) 0.006(5) 0.042(5)
C18 0.23(3) 0.117(11) 0.094(11) 0.010(8) 0.050(14) -0.011(12)
C19 0.161(19) 0.133(8) 0.088(10) 0.004(7) 0.043(11) -0.034(8)
C17 0.31(5) 0.159(12) 0.142(16) 0.035(9) 0.10(3) 0.017(13)
C16 0.096(16) 0.145(11) 0.101(10) 0.019(8) 0.029(10) 0.006(11)
O9 0.18(2) 0.195(19) 0.102(12) 0.016(10) 0.038(13) -0.028(16)

loop_
_atom_type_symbol
_atom_type_description
_atom_type_scat_dispersion_real
_atom_type_scat_dispersion_imag
_atom_type_scat_source
C C 0.0033 0.0016 'International Tables Vol C Tables 4.2.6.8 and 6.1.1.4'
H H 0.0000 0.0000 'International Tables Vol C Tables 4.2.6.8 and 6.1.1.4'
O O 0.0106 0.0060 'International Tables Vol C Tables 4.2.6.8 and 6.1.1.4'

loop_
_geom_angle_atom_site_label_1
_geom_angle_atom_site_label_2
_geom_angle_atom_site_label_3
_geom_angle
C9 O2 H2 109.5
C7 O3 H3 109.5
C8 O5 H5 109.5
C8 O6 H6 109.5
C2 C1 H1 120.4
C2 C1 C6 119.2(2)
C6 C1 H1 120.4
C1 C2 C3 120.6(2)
C1 C2 C7 121.1(2)
C3 C2 C7 118.3(2)
C2 C3 H3A 120.2
C4 C3 C2 119.5(2)
C4 C3 H3A 120.2
C3 C4 C5 120.4(2)
C3 C4 C8 119.9(2)
C5 C4 C8 119.6(2)
C4 C5 H5A 120.3
C4 C5 C6 119.5(2)
C6 C5 H5A 120.3
C1 C6 C5 120.7(2)
C1 C6 C9 120.9(2)
C5 C6 C9 118.3(2)
O3 C7 C2 114.7(2)
O4 C7 O3 124.6(2)
O4 C7 C2 120.6(2)
O5 C8 O6 124.6(2)
O5 C8 C4 117.6(2)
O6 C8 C4 117.8(2)
O1 C9 O2 124.7(2)
O1 C9 C6 120.5(2)
O2 C9 C6 114.8(2)
O8 C14 C15 121.2(11)
O8 C14 C13 117.7(11)
C15 C14 C13 120.3(8)
C14 C15 H15A 109.1
C14 C15 H15B 109.1
H15A C15 H15B 107.8
C10 C15 C14 112.7(7)
C10 C15 H15A 109.1
C10 C15 H15B 109.1
O7 C10 C11 110.3(11)
O7 C10 C19 117.7(16)
C15 C10 H10A 106.2
C15 C10 H10B 106.2
C15 C10 C11 124.4(7)
H10A C10 H10B 106.4
C11 C10 H10A 106.2
C11 C10 H10B 106.2
C11 C10 C19 101.8(10)
C10 C11 H11A 110.0
C10 C11 H11B 110.0
C10 C11 H11C 105.7
C10 C11 H11D 105.7
H11A C11 H11B 108.3
H11C C11 H11D 106.1
C12 C11 C10 108.7(7)
C12 C11 H11A 110.0
C12 C11 H11B 110.0
C16 C11 C10 126.6(12)
C16 C11 H11C 105.7
C16 C11 H11D 105.7
C11 C12 H12A 107.3
C11 C12 H12B 107.3
C11 C12 C13 119.9(7)
H12A C12 H12B 106.9
C13 C12 H12A 107.3
C13 C12 H12B 107.3
C14 C13 C12 110.2(7)
C14 C13 H13A 109.6
C14 C13 H13B 109.6
C12 C13 H13A 109.6
C12 C13 H13B 109.6
H13A C13 H13B 108.1
H18A C18 H18B 105.8
C19 C18 H18A 105.0
C19 C18 H18B 105.0
C17 C18 H18A 105.0
C17 C18 H18B 105.0
C17 C18 C19 129(2)
C18 C19 C10 120.1(17)
O9 C19 C10 114.9(17)
O9 C19 C18 118(2)
C18 C17 H17A 111.7
C18 C17 H17B 111.7
H17A C17 H17B 109.4
C16 C17 C18 101(2)
C16 C17 H17A 111.7
C16 C17 H17B 111.7
C11 C16 C17 132(2)
C11 C16 H16A 104.1
C11 C16 H16B 104.1
C17 C16 H16A 104.1
C17 C16 H16B 104.1
H16A C16 H16B 105.5

loop_
_geom_bond_atom_site_label_1
_geom_bond_atom_site_label_2
_geom_bond_distance
O1 C9 1.232(3)
O2 H2 0.8400
O2 C9 1.300(3)
O3 H3 0.8400
O3 C7 1.301(3)
O4 C7 1.232(3)
O5 H5 0.8400
O5 C8 1.262(3)
O6 H6 0.8400
O6 C8 1.270(3)
C1 H1 0.9500
C1 C2 1.392(3)
C1 C6 1.393(3)
C2 C3 1.396(3)
C2 C7 1.492(3)
C3 H3A 0.9500
C3 C4 1.390(3)
C4 C5 1.393(3)
C4 C8 1.487(3)
C5 H5A 0.9500
C5 C6 1.394(3)
C6 C9 1.492(3)
O8 C14 1.269(14)
O7 C10 1.32(2)
C14 C15 1.483(11)
C14 C13 1.485(11)
C15 H15A 0.9900
C15 H15B 0.9900
C15 C10 1.406(9)
C10 H10A 0.9900
C10 H10B 0.9900
C10 C11 1.447(8)
C10 C19 1.597(17)
C11 H11A 0.9900
C11 H11B 0.9900
C11 H11C 0.9900
C11 H11D 0.9900
C11 C12 1.408(10)
C11 C16 1.436(16)
C12 H12A 0.9900
C12 H12B 0.9900
C12 C13 1.489(11)
C13 H13A 0.9900
C13 H13B 0.9900
C18 H18A 0.9900
C18 H18B 0.9900
C18 C19 1.500(17)
C18 C17 1.479(18)
C19 O9 1.264(19)
C17 H17A 0.9900
C17 H17B 0.9900
C17 C16 1.443(18)
C16 H16A 0.9900
C16 H16B 0.9900
